data_4122710
loop_
_publ_author_name
'Khan, R Kashif M'
'Torker, Sebastian'
'Hoveyda, Amir H.'

_publ_section_title
;
 Reactivity and Selectivity Differences between Catecholate and
 Catechothiolate Ru Complexes. Implications Regarding Design of
 Stereoselective Olefin Metathesis Catalysts.
;
_journal_issue 41
_journal_name_full 'Journal of the American Chemical Society'
_journal_page_first 14337
_journal_paper_doi 10.1021/ja505961z
_journal_volume 136
_journal_year 2014
_chemical_formula_moiety 'C39 H41 N3 O2 Ru, C6 H6'
_chemical_formula_sum 'C45 H47 N3 O2 Ru'
_chemical_formula_weight 762.92
_chemical_name_systematic
;
 ?
;
_space_group_crystal_system monoclinic
_space_group_IT_number 14
_space_group_name_Hall '-P 2yn'
_space_group_name_H-M_alt 'P 1 21/n 1'
_symmetry_space_group_name_Hall '-P 2yn'
_symmetry_space_group_name_H-M 'P 1 21/n 1'
_atom_sites_solution_hydrogens geom
_atom_sites_solution_primary direct
_atom_sites_solution_secondary difmap
_audit_creation_method SHELXL-2013
_cell_angle_alpha 90
_cell_angle_beta 98.722(3)
_cell_angle_gamma 90
_cell_formula_units_Z 4
_cell_length_a 15.5758(8)
_cell_length_b 15.5050(8)
_cell_length_c 15.5858(8)
_cell_measurement_reflns_used 9844
_cell_measurement_temperature 100(2)
_cell_measurement_theta_max 28.23
_cell_measurement_theta_min 2.40
_cell_volume 3720.5(3)
_computing_cell_refinement 'SAINT (Bruker, 2013)'
_computing_data_collection 'APEX2 (Bruker, 2013)'
_computing_data_reduction 'SAINT (Bruker, 2013)'
_computing_molecular_graphics 'Bruker SHELXTL'
_computing_publication_material 'Bruker SHELXTL'
_computing_structure_refinement 'SHELXL-2013 (Sheldrick, 2013)'
_computing_structure_solution 'SHELXL-2013 (Sheldrick, 2013)'
_diffrn_ambient_temperature 100(2)
_diffrn_measured_fraction_theta_full 0.996
_diffrn_measured_fraction_theta_max 0.977
_diffrn_measurement_device_type 'Bruker Kappa DUO CCD diffractometer'
_diffrn_measurement_method '\f and \w scans'
_diffrn_radiation_type MoK\a
_diffrn_radiation_wavelength 0.71073
_diffrn_reflns_av_R_equivalents 0.0961
_diffrn_reflns_av_unetI/netI 0.0841
_diffrn_reflns_Laue_measured_fraction_full 0.996
_diffrn_reflns_Laue_measured_fraction_max 0.977
_diffrn_reflns_limit_h_max 20
_diffrn_reflns_limit_h_min -20
_diffrn_reflns_limit_k_max 20
_diffrn_reflns_limit_k_min -20
_diffrn_reflns_limit_l_max 20
_diffrn_reflns_limit_l_min -19
_diffrn_reflns_number 63599
_diffrn_reflns_point_group_measured_fraction_full 0.996
_diffrn_reflns_point_group_measured_fraction_max 0.977
_diffrn_reflns_theta_full 25.242
_diffrn_reflns_theta_max 28.372
_diffrn_reflns_theta_min 1.722
_diffrn_source 'fine-focus sealed tube'
_exptl_absorpt_coefficient_mu 0.463
_exptl_absorpt_correction_T_max 0.7457
_exptl_absorpt_correction_T_min 0.6709
_exptl_absorpt_correction_type multi-scan
_exptl_absorpt_process_details
;
Sheldrick, G.M. (2013). SADABS. Bruker AXS Inc. Madison, WI USA.
;
_exptl_crystal_colour dark-red
_exptl_crystal_density_diffrn 1.362
_exptl_crystal_density_meas ?
_exptl_crystal_density_method none
_exptl_crystal_description plate
_exptl_crystal_F_000 1592
_exptl_crystal_size_max 0.300
_exptl_crystal_size_mid 0.150
_exptl_crystal_size_min 0.060
_refine_diff_density_max 0.587
_refine_diff_density_min -0.619
_refine_diff_density_rms 0.105
_refine_ls_extinction_coef na
_refine_ls_extinction_method none
_refine_ls_goodness_of_fit_ref 1.008
_refine_ls_hydrogen_treatment constr
_refine_ls_matrix_type full
_refine_ls_number_parameters 466
_refine_ls_number_reflns 9104
_refine_ls_number_restraints 0
_refine_ls_restrained_S_all 1.008
_refine_ls_R_factor_all 0.0859
_refine_ls_R_factor_gt 0.0430
_refine_ls_shift/su_max 0.001
_refine_ls_shift/su_mean 0.000
_refine_ls_structure_factor_coef Fsqd
_refine_ls_weighting_details 'w=1/[\s^2^(Fo^2^)+(0.0318P)^2^+2.8107P] where P=(Fo^2^+2Fc^2^)/3'
_refine_ls_weighting_scheme calc
_refine_ls_wR_factor_gt 0.0766
_refine_ls_wR_factor_ref 0.0891
_reflns_Friedel_coverage 0.000
_reflns_number_gt 6319
_reflns_number_total 9104
_reflns_threshold_expression 'I > 2\s(I)'
_cod_data_source_file ja505961z_si_002.cif
_cod_data_source_block C39H41N3O2Ru(C6H6)
_cod_depositor_comments
;Adding full bibliography for 4122709--4122710.cif.

The following automatic conversions were performed:

'_exptl_crystal_density_meas' value 'not measured' was changed to '?'
- the value is perceived as not measured.

Automatic conversion script
Id: cif_fix_values 3008 2015-01-20 13:52:24Z robertas 
;
_cod_database_code 4122710
_shelx_space_group_comment
;
The symmetry employed for this shelxl refinement is uniquely defined
by the following loop, which should always be used as a source of
symmetry information in preference to the above space-group names.
They are only intended as comments.
;
_shelx_estimated_absorpt_t_min 0.873
_shelx_estimated_absorpt_t_max 0.973
_shelxl_version_number 2013-4

loop_
_space_group_symop_operation_xyz
'x, y, z'
'-x+1/2, y+1/2, -z+1/2'
'-x, -y, -z'
'x-1/2, -y-1/2, z-1/2'

loop_
_atom_site_label
_atom_site_type_symbol
_atom_site_fract_x
_atom_site_fract_y
_atom_site_fract_z
_atom_site_U_iso_or_equiv
_atom_site_adp_type
_atom_site_occupancy
_atom_site_site_symmetry_order
_atom_site_calc_flag
_atom_site_refinement_flags_posn
_atom_site_refinement_flags_adp
Ru1 Ru 0.24902(2) 0.96796(2) 0.19250(2) 0.01065(6) Uani 1 1 d . .
O1 O 0.13320(10) 0.93395(11) 0.12718(12) 0.0147(4) Uani 1 1 d . .
O2 O 0.19558(10) 0.91784(11) 0.29514(12) 0.0137(4) Uani 1 1 d . .
N1 N 0.27168(13) 1.12942(13) 0.28020(15) 0.0159(5) Uani 1 1 d . .
N2 N 0.39933(13) 1.07065(14) 0.31018(15) 0.0155(5) Uani 1 1 d . .
N3 N 0.28675(13) 1.01424(13) 0.07904(14) 0.0134(5) Uani 1 1 d . .
C1 C 0.31832(16) 1.05868(16) 0.26743(17) 0.0131(6) Uani 1 1 d . .
C2 C 0.32064(17) 1.19657(18) 0.3331(2) 0.0223(7) Uani 1 1 d . .
H2A H 0.2935 1.2107 0.3848 0.027 Uiso 1 1 calc R U
H2B H 0.3256 1.2497 0.2990 0.027 Uiso 1 1 calc R U
C3 C 0.40869(18) 1.15340(18) 0.3585(2) 0.0243(7) Uani 1 1 d . .
H3A H 0.4558 1.1889 0.3407 0.029 Uiso 1 1 calc R U
H3B H 0.4210 1.1433 0.4219 0.029 Uiso 1 1 calc R U
C4 C 0.18677(16) 1.14076(16) 0.23093(18) 0.0148(6) Uani 1 1 d . .
C5 C 0.11454(17) 1.11397(17) 0.26816(19) 0.0186(6) Uani 1 1 d . .
C6 C 0.03394(18) 1.11633(18) 0.2146(2) 0.0237(7) Uani 1 1 d . .
H6 H -0.0159 1.0965 0.2371 0.028 Uiso 1 1 calc R U
C7 C 0.02416(18) 1.14653(19) 0.1301(2) 0.0233(7) Uani 1 1 d . .
C8 C 0.09634(17) 1.17939(17) 0.0991(2) 0.0205(6) Uani 1 1 d . .
H8 H 0.0895 1.2038 0.0426 0.025 Uiso 1 1 calc R U
C9 C 0.17863(17) 1.17772(17) 0.14856(19) 0.0175(6) Uani 1 1 d . .
C10 C 0.12330(18) 1.08597(19) 0.3610(2) 0.0239(7) Uani 1 1 d . .
H10A H 0.1419 1.1350 0.3989 0.036 Uiso 1 1 calc R U
H10B H 0.1665 1.0398 0.3715 0.036 Uiso 1 1 calc R U
H10C H 0.0672 1.0648 0.3733 0.036 Uiso 1 1 calc R U
C11 C -0.06288(18) 1.1419(2) 0.0727(2) 0.0362(9) Uani 1 1 d . .
H11A H -0.0679 1.0869 0.0414 0.054 Uiso 1 1 calc R U
H11B H -0.0680 1.1896 0.0309 0.054 Uiso 1 1 calc R U
H11C H -0.1093 1.1463 0.1085 0.054 Uiso 1 1 calc R U
C12 C 0.25549(17) 1.21680(17) 0.11417(19) 0.0201(6) Uani 1 1 d . .
H12A H 0.2608 1.2778 0.1307 0.030 Uiso 1 1 calc R U
H12B H 0.2469 1.2119 0.0508 0.030 Uiso 1 1 calc R U
H12C H 0.3085 1.1861 0.1387 0.030 Uiso 1 1 calc R U
C13 C 0.46954(16) 1.00983(17) 0.32223(18) 0.0155(6) Uani 1 1 d . .
C14 C 0.54225(16) 1.02557(18) 0.28236(18) 0.0182(6) Uani 1 1 d . .
C15 C 0.61335(17) 0.97009(19) 0.30081(19) 0.0214(6) Uani 1 1 d . .
H15 H 0.6637 0.9808 0.2749 0.026 Uiso 1 1 calc R U
C16 C 0.61264(17) 0.90026(18) 0.3555(2) 0.0214(6) Uani 1 1 d . .
C17 C 0.53842(17) 0.88662(18) 0.39435(19) 0.0197(6) Uani 1 1 d . .
H17 H 0.5366 0.8380 0.4312 0.024 Uiso 1 1 calc R U
C18 C 0.46742(17) 0.94154(17) 0.38094(18) 0.0172(6) Uani 1 1 d . .
C19 C 0.54776(18) 1.10181(18) 0.2233(2) 0.0243(7) Uani 1 1 d . .
H19A H 0.4890 1.1207 0.1990 0.036 Uiso 1 1 calc R U
H19B H 0.5793 1.0851 0.1760 0.036 Uiso 1 1 calc R U
H19C H 0.5786 1.1491 0.2564 0.036 Uiso 1 1 calc R U
C20 C 0.69002(19) 0.8407(2) 0.3728(2) 0.0357(8) Uani 1 1 d . .
H20A H 0.7414 0.8697 0.3573 0.054 Uiso 1 1 calc R U
H20B H 0.6784 0.7882 0.3379 0.054 Uiso 1 1 calc R U
H20C H 0.7005 0.8253 0.4345 0.054 Uiso 1 1 calc R U
C21 C 0.39172(17) 0.92951(19) 0.42995(19) 0.0203(6) Uani 1 1 d . .
H21A H 0.3988 0.8754 0.4627 0.031 Uiso 1 1 calc R U
H21B H 0.3375 0.9276 0.3888 0.031 Uiso 1 1 calc R U
H21C H 0.3896 0.9778 0.4702 0.031 Uiso 1 1 calc R U
C22 C 0.32964(15) 0.88050(16) 0.20330(18) 0.0133(6) Uani 1 1 d . .
H22 H 0.3436 0.8579 0.2604 0.016 Uiso 1 1 calc R U
C23 C 0.37612(16) 0.83969(16) 0.13897(18) 0.0127(5) Uani 1 1 d . .
C24 C 0.46017(17) 0.80663(16) 0.16511(19) 0.0162(6) Uani 1 1 d . .
H24 H 0.4859 0.8109 0.2243 0.019 Uiso 1 1 calc R U
C25 C 0.50597(17) 0.76801(18) 0.1059(2) 0.0207(6) Uani 1 1 d . .
H25 H 0.5630 0.7470 0.1245 0.025 Uiso 1 1 calc R U
C26 C 0.46918(18) 0.75991(19) 0.0197(2) 0.0233(7) Uani 1 1 d . .
H26 H 0.5010 0.7340 -0.0209 0.028 Uiso 1 1 calc R U
C27 C 0.38538(18) 0.78998(17) -0.00694(19) 0.0196(6) Uani 1 1 d . .
H27 H 0.3594 0.7835 -0.0658 0.024 Uiso 1 1 calc R U
C28 C 0.33933(17) 0.82946(17) 0.05188(19) 0.0169(6) Uani 1 1 d . .
H28 H 0.2821 0.8498 0.0328 0.020 Uiso 1 1 calc R U
C29 C 0.07970(16) 0.90075(16) 0.17962(18) 0.0135(6) Uani 1 1 d . .
C30 C 0.11345(16) 0.89277(16) 0.26875(18) 0.0135(6) Uani 1 1 d . .
C31 C 0.05966(16) 0.85963(17) 0.32500(19) 0.0173(6) Uani 1 1 d . .
H31 H 0.0811 0.8544 0.3852 0.021 Uiso 1 1 calc R U
C32 C -0.02526(17) 0.83423(18) 0.2934(2) 0.0209(6) Uani 1 1 d . .
H32 H -0.0612 0.8115 0.3320 0.025 Uiso 1 1 calc R U
C33 C -0.05702(17) 0.84208(18) 0.2063(2) 0.0211(7) Uani 1 1 d . .
H33 H -0.1147 0.8241 0.1853 0.025 Uiso 1 1 calc R U
C34 C -0.00544(16) 0.87609(17) 0.14874(19) 0.0177(6) Uani 1 1 d . .
H34 H -0.0282 0.8824 0.0890 0.021 Uiso 1 1 calc R U
C35 C 0.22605(17) 1.02747(17) 0.00833(17) 0.0159(6) Uani 1 1 d . .
H35 H 0.1668 1.0174 0.0129 0.019 Uiso 1 1 calc R U
C36 C 0.24694(19) 1.05499(17) -0.07022(19) 0.0212(6) Uani 1 1 d . .
H36 H 0.2027 1.0619 -0.1189 0.025 Uiso 1 1 calc R U
C37 C 0.33280(19) 1.07241(19) -0.0776(2) 0.0250(7) Uani 1 1 d . .
H37 H 0.3483 1.0925 -0.1308 0.030 Uiso 1 1 calc R U
C38 C 0.39530(18) 1.05979(18) -0.0059(2) 0.0210(6) Uani 1 1 d . .
H38 H 0.4547 1.0716 -0.0087 0.025 Uiso 1 1 calc R U
C39 C 0.37036(16) 1.02978(17) 0.07000(18) 0.0166(6) Uani 1 1 d . .
H39 H 0.4142 1.0195 0.1183 0.020 Uiso 1 1 calc R U
C1S C 0.7522(2) 0.1604(2) 0.3985(3) 0.0403(9) Uani 1 1 d . .
H1S H 0.7179 0.2022 0.4221 0.048 Uiso 1 1 calc R U
C2S C 0.7611(2) 0.1638(2) 0.3129(3) 0.0371(8) Uani 1 1 d . .
H2S H 0.7335 0.2084 0.2770 0.045 Uiso 1 1 calc R U
C3S C 0.8098(2) 0.1032(2) 0.2787(2) 0.0375(9) Uani 1 1 d . .
H3S H 0.8152 0.1056 0.2189 0.045 Uiso 1 1 calc R U
C4S C 0.8510(2) 0.0392(2) 0.3297(3) 0.0401(9) Uani 1 1 d . .
H4S H 0.8840 -0.0032 0.3051 0.048 Uiso 1 1 calc R U
C5S C 0.8441(2) 0.0366(3) 0.4166(3) 0.0446(9) Uani 1 1 d . .
H5S H 0.8746 -0.0061 0.4530 0.054 Uiso 1 1 calc R U
C6S C 0.7931(2) 0.0961(3) 0.4508(3) 0.0469(10) Uani 1 1 d . .
H6S H 0.7859 0.0929 0.5102 0.056 Uiso 1 1 calc R U

loop_
_atom_site_aniso_label
_atom_site_aniso_U_11
_atom_site_aniso_U_22
_atom_site_aniso_U_33
_atom_site_aniso_U_23
_atom_site_aniso_U_13
_atom_site_aniso_U_12
Ru1 0.00849(10) 0.01069(10) 0.01240(11) -0.00059(10) 0.00041(7) -0.00102(9)
O1 0.0087(8) 0.0187(10) 0.0162(10) -0.0009(8) 0.0001(7) -0.0038(7)
O2 0.0103(8) 0.0166(10) 0.0140(10) -0.0008(8) 0.0010(7) -0.0018(7)
N1 0.0124(11) 0.0096(11) 0.0241(14) -0.0040(10) -0.0019(10) -0.0006(9)
N2 0.0121(11) 0.0113(11) 0.0212(13) -0.0036(10) -0.0033(10) 0.0001(9)
N3 0.0154(11) 0.0104(12) 0.0144(12) -0.0013(9) 0.0022(9) -0.0004(9)
C1 0.0137(13) 0.0129(13) 0.0130(14) -0.0003(10) 0.0036(11) -0.0022(10)
C2 0.0221(15) 0.0170(15) 0.0263(18) -0.0078(13) -0.0005(13) 0.0001(12)
C3 0.0228(15) 0.0164(15) 0.0308(18) -0.0122(13) -0.0053(13) -0.0016(12)
C4 0.0136(13) 0.0100(13) 0.0201(15) -0.0037(11) -0.0001(11) 0.0008(10)
C5 0.0187(14) 0.0115(14) 0.0256(17) -0.0063(12) 0.0038(12) 0.0002(11)
C6 0.0174(14) 0.0198(16) 0.0357(19) -0.0136(14) 0.0097(13) -0.0029(12)
C7 0.0182(14) 0.0202(15) 0.0292(18) -0.0139(14) -0.0037(13) 0.0032(12)
C8 0.0212(14) 0.0169(15) 0.0214(16) -0.0042(12) -0.0029(12) 0.0033(12)
C9 0.0199(14) 0.0106(13) 0.0208(16) -0.0072(12) -0.0003(12) 0.0022(11)
C10 0.0244(15) 0.0195(16) 0.0300(18) -0.0042(13) 0.0109(13) -0.0002(12)
C11 0.0188(15) 0.045(2) 0.041(2) -0.0166(17) -0.0070(15) 0.0005(15)
C12 0.0246(15) 0.0133(14) 0.0220(16) -0.0010(12) 0.0024(12) -0.0019(12)
C13 0.0111(12) 0.0146(14) 0.0184(15) -0.0043(11) -0.0051(11) -0.0020(10)
C14 0.0133(12) 0.0186(14) 0.0211(15) -0.0020(13) -0.0028(11) -0.0022(12)
C15 0.0116(12) 0.0247(15) 0.0271(16) -0.0043(14) 0.0006(11) -0.0033(12)
C16 0.0159(14) 0.0196(15) 0.0263(17) -0.0046(13) -0.0050(12) 0.0006(12)
C17 0.0224(14) 0.0164(14) 0.0177(15) -0.0004(12) -0.0052(12) -0.0016(12)
C18 0.0152(13) 0.0188(14) 0.0157(15) -0.0048(11) -0.0045(11) -0.0049(11)
C19 0.0186(14) 0.0236(16) 0.0298(18) 0.0020(14) 0.0008(13) -0.0056(12)
C20 0.0233(16) 0.0337(19) 0.048(2) 0.0039(17) -0.0021(16) 0.0080(14)
C21 0.0219(14) 0.0217(15) 0.0174(16) -0.0005(12) 0.0030(12) -0.0041(12)
C22 0.0103(12) 0.0145(14) 0.0140(14) 0.0005(11) -0.0012(11) -0.0042(10)
C23 0.0152(13) 0.0064(12) 0.0170(14) 0.0013(11) 0.0039(11) -0.0014(10)
C24 0.0167(13) 0.0140(14) 0.0177(15) -0.0004(11) 0.0018(11) -0.0007(11)
C25 0.0120(13) 0.0199(15) 0.0314(18) 0.0016(13) 0.0073(12) 0.0006(11)
C26 0.0242(15) 0.0231(16) 0.0259(18) -0.0014(13) 0.0143(13) -0.0013(12)
C27 0.0260(15) 0.0170(15) 0.0165(15) -0.0014(12) 0.0060(12) -0.0033(12)
C28 0.0152(13) 0.0137(14) 0.0210(16) 0.0005(12) 0.0007(12) -0.0006(11)
C29 0.0118(12) 0.0099(13) 0.0194(15) -0.0002(11) 0.0045(11) -0.0017(10)
C30 0.0116(12) 0.0086(13) 0.0205(15) -0.0007(11) 0.0029(11) 0.0018(10)
C31 0.0163(13) 0.0190(15) 0.0169(15) 0.0026(12) 0.0033(11) 0.0021(11)
C32 0.0157(14) 0.0176(15) 0.0310(18) 0.0048(13) 0.0089(13) -0.0001(11)
C33 0.0104(13) 0.0190(15) 0.0334(18) 0.0029(13) 0.0013(12) -0.0007(11)
C34 0.0131(13) 0.0169(14) 0.0215(16) -0.0002(12) -0.0019(12) 0.0015(11)
C35 0.0157(13) 0.0136(13) 0.0179(14) 0.0014(12) 0.0014(11) -0.0008(11)
C36 0.0276(15) 0.0186(15) 0.0164(15) 0.0036(12) -0.0001(12) 0.0002(12)
C37 0.0327(17) 0.0238(16) 0.0208(17) 0.0035(13) 0.0119(14) -0.0008(13)
C38 0.0178(14) 0.0196(15) 0.0271(17) 0.0026(13) 0.0086(13) -0.0023(12)
C39 0.0135(12) 0.0146(13) 0.0216(15) -0.0002(13) 0.0026(11) 0.0005(12)
C1S 0.0265(18) 0.047(2) 0.047(2) -0.0171(19) 0.0055(17) -0.0041(16)
C2S 0.0214(17) 0.043(2) 0.047(2) 0.0011(19) 0.0028(16) -0.0080(15)
C3S 0.0217(16) 0.054(2) 0.038(2) -0.0020(18) 0.0091(15) -0.0097(16)
C4S 0.0284(17) 0.037(2) 0.059(3) -0.008(2) 0.0199(17) -0.0057(16)
C5S 0.0284(18) 0.050(2) 0.053(3) 0.007(2) -0.0020(17) -0.0060(18)
C6S 0.0247(18) 0.082(3) 0.034(2) -0.006(2) 0.0048(16) -0.0097(19)

loop_
_atom_type_symbol
_atom_type_description
_atom_type_scat_dispersion_real
_atom_type_scat_dispersion_imag
_atom_type_scat_source
C C 0.0033 0.0016 'International Tables Vol C Tables 4.2.6.8 and 6.1.1.4'
H H 0.0000 0.0000 'International Tables Vol C Tables 4.2.6.8 and 6.1.1.4'
N N 0.0061 0.0033 'International Tables Vol C Tables 4.2.6.8 and 6.1.1.4'
O O 0.0106 0.0060 'International Tables Vol C Tables 4.2.6.8 and 6.1.1.4'
Ru Ru -1.2594 0.8363 'International Tables Vol C Tables 4.2.6.8 and 6.1.1.4'

loop_
_geom_angle_atom_site_label_1
_geom_angle_atom_site_label_2
_geom_angle_atom_site_label_3
_geom_angle
C22 Ru1 O1 113.73(9)
C22 Ru1 C1 99.32(10)
O1 Ru1 C1 146.49(9)
C22 Ru1 O2 90.08(10)
O1 Ru1 O2 81.77(7)
C1 Ru1 O2 93.25(9)
C22 Ru1 N3 93.17(10)
O1 Ru1 N3 90.43(8)
C1 Ru1 N3 93.22(9)
O2 Ru1 N3 172.20(7)
C29 O1 Ru1 112.49(16)
C30 O2 Ru1 110.46(15)
C1 N1 C4 119.6(2)
C1 N1 C2 114.5(2)
C4 N1 C2 124.9(2)
C1 N2 C13 127.8(2)
C1 N2 C3 112.5(2)
C13 N2 C3 119.2(2)
C39 N3 C35 116.9(2)
C39 N3 Ru1 123.51(18)
C35 N3 Ru1 119.54(17)
N1 C1 N2 107.5(2)
N1 C1 Ru1 113.42(17)
N2 C1 Ru1 139.11(19)
N1 C2 C3 101.8(2)
N1 C2 H2A 111.4
C3 C2 H2A 111.4
N1 C2 H2B 111.4
C3 C2 H2B 111.4
H2A C2 H2B 109.3
N2 C3 C2 103.5(2)
N2 C3 H3A 111.1
C2 C3 H3A 111.1
N2 C3 H3B 111.1
C2 C3 H3B 111.1
H3A C3 H3B 109.0
C9 C4 C5 122.4(2)
C9 C4 N1 119.4(2)
C5 C4 N1 118.3(2)
C6 C5 C4 116.6(3)
C6 C5 C10 121.8(3)
C4 C5 C10 121.6(2)
C7 C6 C5 122.4(3)
C7 C6 H6 118.8
C5 C6 H6 118.8
C6 C7 C8 118.5(3)
C6 C7 C11 120.5(3)
C8 C7 C11 121.0(3)
C7 C8 C9 121.9(3)
C7 C8 H8 119.1
C9 C8 H8 119.1
C8 C9 C4 117.7(3)
C8 C9 C12 120.6(3)
C4 C9 C12 121.7(2)
C5 C10 H10A 109.5
C5 C10 H10B 109.5
H10A C10 H10B 109.5
C5 C10 H10C 109.5
H10A C10 H10C 109.5
H10B C10 H10C 109.5
C7 C11 H11A 109.5
C7 C11 H11B 109.5
H11A C11 H11B 109.5
C7 C11 H11C 109.5
H11A C11 H11C 109.5
H11B C11 H11C 109.5
C9 C12 H12A 109.5
C9 C12 H12B 109.5
H12A C12 H12B 109.5
C9 C12 H12C 109.5
H12A C12 H12C 109.5
H12B C12 H12C 109.5
C14 C13 C18 121.6(2)
C14 C13 N2 118.8(2)
C18 C13 N2 119.2(2)
C13 C14 C15 118.2(3)
C13 C14 C19 122.3(2)
C15 C14 C19 119.4(2)
C16 C15 C14 122.0(3)
C16 C15 H15 119.0
C14 C15 H15 119.0
C15 C16 C17 118.1(3)
C15 C16 C20 120.6(3)
C17 C16 C20 121.3(3)
C18 C17 C16 122.3(3)
C18 C17 H17 118.9
C16 C17 H17 118.9
C17 C18 C13 117.7(3)
C17 C18 C21 120.9(3)
C13 C18 C21 121.4(2)
C14 C19 H19A 109.5
C14 C19 H19B 109.5
H19A C19 H19B 109.5
C14 C19 H19C 109.5
H19A C19 H19C 109.5
H19B C19 H19C 109.5
C16 C20 H20A 109.5
C16 C20 H20B 109.5
H20A C20 H20B 109.5
C16 C20 H20C 109.5
H20A C20 H20C 109.5
H20B C20 H20C 109.5
C18 C21 H21A 109.5
C18 C21 H21B 109.5
H21A C21 H21B 109.5
C18 C21 H21C 109.5
H21A C21 H21C 109.5
H21B C21 H21C 109.5
C23 C22 Ru1 131.1(2)
C23 C22 H22 114.5
Ru1 C22 H22 114.5
C28 C23 C24 117.7(2)
C28 C23 C22 122.7(2)
C24 C23 C22 119.6(2)
C25 C24 C23 121.0(3)
C25 C24 H24 119.5
C23 C24 H24 119.5
C26 C25 C24 120.4(3)
C26 C25 H25 119.8
C24 C25 H25 119.8
C25 C26 C27 119.5(3)
C25 C26 H26 120.3
C27 C26 H26 120.3
C28 C27 C26 120.4(3)
C28 C27 H27 119.8
C26 C27 H27 119.8
C27 C28 C23 120.9(2)
C27 C28 H28 119.6
C23 C28 H28 119.6
O1 C29 C34 122.4(2)
O1 C29 C30 117.1(2)
C34 C29 C30 120.5(2)
O2 C30 C31 123.3(2)
O2 C30 C29 118.1(2)
C31 C30 C29 118.6(2)
C32 C31 C30 120.5(3)
C32 C31 H31 119.7
C30 C31 H31 119.7
C33 C32 C31 120.2(3)
C33 C32 H32 119.9
C31 C32 H32 119.9
C32 C33 C34 120.7(3)
C32 C33 H33 119.6
C34 C33 H33 119.6
C29 C34 C33 119.5(3)
C29 C34 H34 120.3
C33 C34 H34 120.3
N3 C35 C36 122.6(2)
N3 C35 H35 118.7
C36 C35 H35 118.7
C35 C36 C37 119.6(3)
C35 C36 H36 120.2
C37 C36 H36 120.2
C38 C37 C36 118.4(3)
C38 C37 H37 120.8
C36 C37 H37 120.8
C39 C38 C37 119.1(3)
C39 C38 H38 120.5
C37 C38 H38 120.5
N3 C39 C38 123.4(3)
N3 C39 H39 118.3
C38 C39 H39 118.3
C2S C1S C6S 120.0(4)
C2S C1S H1S 120.0
C6S C1S H1S 120.0
C1S C2S C3S 120.0(4)
C1S C2S H2S 120.0
C3S C2S H2S 120.0
C2S C3S C4S 120.8(4)
C2S C3S H3S 119.6
C4S C3S H3S 119.6
C3S C4S C5S 119.5(4)
C3S C4S H4S 120.2
C5S C4S H4S 120.2
C4S C5S C6S 119.8(4)
C4S C5S H5S 120.1
C6S C5S H5S 120.1
C5S C6S C1S 119.7(4)
C5S C6S H6S 120.1
C1S C6S H6S 120.1

loop_
_geom_bond_atom_site_label_1
_geom_bond_atom_site_label_2
_geom_bond_distance
Ru1 C22 1.839(3)
Ru1 O1 2.0029(16)
Ru1 C1 2.031(3)
Ru1 O2 2.0639(18)
Ru1 N3 2.074(2)
O1 C29 1.354(3)
O2 C30 1.341(3)
N1 C1 1.347(3)
N1 C4 1.436(3)
N1 C2 1.468(3)
N2 C1 1.347(3)
N2 C13 1.435(3)
N2 C3 1.484(3)
N3 C39 1.353(3)
N3 C35 1.354(3)
C2 C3 1.523(4)
C2 H2A 0.9900
C2 H2B 0.9900
C3 H3A 0.9900
C3 H3B 0.9900
C4 C9 1.394(4)
C4 C5 1.405(4)
C5 C6 1.399(4)
C5 C10 1.496(4)
C6 C7 1.385(4)
C6 H6 0.9500
C7 C8 1.386(4)
C7 C11 1.508(4)
C8 C9 1.392(4)
C8 H8 0.9500
C9 C12 1.511(4)
C10 H10A 0.9800
C10 H10B 0.9800
C10 H10C 0.9800
C11 H11A 0.9800
C11 H11B 0.9800
C11 H11C 0.9800
C12 H12A 0.9800
C12 H12B 0.9800
C12 H12C 0.9800
C13 C14 1.394(4)
C13 C18 1.403(4)
C14 C15 1.397(4)
C14 C19 1.509(4)
C15 C16 1.379(4)
C15 H15 0.9500
C16 C17 1.400(4)
C16 C20 1.510(4)
C17 C18 1.386(4)
C17 H17 0.9500
C18 C21 1.511(4)
C19 H19A 0.9800
C19 H19B 0.9800
C19 H19C 0.9800
C20 H20A 0.9800
C20 H20B 0.9800
C20 H20C 0.9800
C21 H21A 0.9800
C21 H21B 0.9800
C21 H21C 0.9800
C22 C23 1.466(4)
C22 H22 0.9500
C23 C28 1.400(4)
C23 C24 1.407(3)
C24 C25 1.386(4)
C24 H24 0.9500
C25 C26 1.383(4)
C25 H25 0.9500
C26 C27 1.389(4)
C26 H26 0.9500
C27 C28 1.389(4)
C27 H27 0.9500
C28 H28 0.9500
C29 C34 1.394(3)
C29 C30 1.414(4)
C30 C31 1.399(4)
C31 C32 1.396(4)
C31 H31 0.9500
C32 C33 1.377(4)
C32 H32 0.9500
C33 C34 1.396(4)
C33 H33 0.9500
C34 H34 0.9500
C35 C36 1.381(4)
C35 H35 0.9500
C36 C37 1.386(4)
C36 H36 0.9500
C37 C38 1.381(4)
C37 H37 0.9500
C38 C39 1.380(4)
C38 H38 0.9500
C39 H39 0.9500
C1S C2S 1.364(5)
C1S C6S 1.381(5)
C1S H1S 0.9500
C2S C3S 1.365(5)
C2S H2S 0.9500
C3S C4S 1.369(5)
C3S H3S 0.9500
C4S C5S 1.376(5)
C4S H4S 0.9500
C5S C6S 1.377(5)
C5S H5S 0.9500
C6S H6S 0.9500

loop_
_geom_torsion_atom_site_label_1
_geom_torsion_atom_site_label_2
_geom_torsion_atom_site_label_3
_geom_torsion_atom_site_label_4
_geom_torsion
C4 N1 C1 N2 170.0(2)
C2 N1 C1 N2 1.0(3)
C4 N1 C1 Ru1 -10.1(3)
C2 N1 C1 Ru1 -179.12(19)
C13 N2 C1 N1 173.6(3)
C3 N2 C1 N1 2.4(3)
C13 N2 C1 Ru1 -6.1(5)
C3 N2 C1 Ru1 -177.4(2)
C1 N1 C2 C3 -3.7(3)
C4 N1 C2 C3 -172.1(3)
C1 N2 C3 C2 -4.6(3)
C13 N2 C3 C2 -176.7(2)
N1 C2 C3 N2 4.6(3)
C1 N1 C4 C9 -84.9(3)
C2 N1 C4 C9 83.0(3)
C1 N1 C4 C5 95.2(3)
C2 N1 C4 C5 -97.0(3)
C9 C4 C5 C6 7.5(4)
N1 C4 C5 C6 -172.6(2)
C9 C4 C5 C10 -171.3(2)
N1 C4 C5 C10 8.6(4)
C4 C5 C6 C7 -2.4(4)
C10 C5 C6 C7 176.4(3)
C5 C6 C7 C8 -3.2(4)
C5 C6 C7 C11 175.6(3)
C6 C7 C8 C9 4.2(4)
C11 C7 C8 C9 -174.6(3)
C7 C8 C9 C4 0.6(4)
C7 C8 C9 C12 -177.9(2)
C5 C4 C9 C8 -6.7(4)
N1 C4 C9 C8 173.4(2)
C5 C4 C9 C12 171.8(2)
N1 C4 C9 C12 -8.1(4)
C1 N2 C13 C14 113.1(3)
C3 N2 C13 C14 -76.1(3)
C1 N2 C13 C18 -73.7(4)
C3 N2 C13 C18 97.1(3)
C18 C13 C14 C15 1.4(4)
N2 C13 C14 C15 174.4(2)
C18 C13 C14 C19 -176.2(3)
N2 C13 C14 C19 -3.2(4)
C13 C14 C15 C16 1.2(4)
C19 C14 C15 C16 178.8(3)
C14 C15 C16 C17 -1.2(4)
C14 C15 C16 C20 178.9(3)
C15 C16 C17 C18 -1.4(4)
C20 C16 C17 C18 178.6(3)
C16 C17 C18 C13 3.8(4)
C16 C17 C18 C21 -174.5(3)
C14 C13 C18 C17 -3.8(4)
N2 C13 C18 C17 -176.7(2)
C14 C13 C18 C21 174.5(3)
N2 C13 C18 C21 1.6(4)
O1 Ru1 C22 C23 70.9(2)
C1 Ru1 C22 C23 -114.7(2)
O2 Ru1 C22 C23 152.0(2)
N3 Ru1 C22 C23 -20.9(2)
Ru1 C22 C23 C28 -32.8(4)
Ru1 C22 C23 C24 149.2(2)
C28 C23 C24 C25 2.2(4)
C22 C23 C24 C25 -179.7(2)
C23 C24 C25 C26 -1.1(4)
C24 C25 C26 C27 -0.7(4)
C25 C26 C27 C28 1.3(4)
C26 C27 C28 C23 -0.1(4)
C24 C23 C28 C27 -1.6(4)
C22 C23 C28 C27 -179.6(2)
Ru1 O1 C29 C34 177.3(2)
Ru1 O1 C29 C30 -2.0(3)
Ru1 O2 C30 C31 -177.2(2)
Ru1 O2 C30 C29 2.5(3)
O1 C29 C30 O2 -0.4(3)
C34 C29 C30 O2 -179.7(2)
O1 C29 C30 C31 179.3(2)
C34 C29 C30 C31 0.0(4)
O2 C30 C31 C32 -179.7(2)
C29 C30 C31 C32 0.6(4)
C30 C31 C32 C33 -0.4(4)
C31 C32 C33 C34 -0.6(4)
O1 C29 C34 C33 179.8(2)
C30 C29 C34 C33 -1.0(4)
C32 C33 C34 C29 1.3(4)
C39 N3 C35 C36 0.4(4)
Ru1 N3 C35 C36 -177.5(2)
N3 C35 C36 C37 -1.9(4)
C35 C36 C37 C38 1.3(4)
C36 C37 C38 C39 0.6(4)
C35 N3 C39 C38 1.6(4)
Ru1 N3 C39 C38 179.4(2)
C37 C38 C39 N3 -2.1(4)
C6S C1S C2S C3S 0.6(5)
C1S C2S C3S C4S -0.7(5)
C2S C3S C4S C5S -0.9(5)
C3S C4S C5S C6S 2.8(5)
C4S C5S C6S C1S -3.0(5)
C2S C1S C6S C5S 1.3(5)
